data_7160991
loop_
_publ_author_name
'Song, Daan'
'Zhao, Xue'
'Lu, Fei'
'Sun, Xinhao'
'Wang, Guanghui'
'Xu, Liang'
'Zhao, Ximei'

_publ_section_title
;
 Copper-catalyzed synthesis of <i>gem</i>-diborylalkanes by B-H bond
 insertion of &#x3b1;-furyl boryl carbenes.
;
_journal_issue 7
_journal_name_full 'Organic &amp; biomolecular chemistry'
_journal_page_first 1440
_journal_page_last 1446
_journal_paper_doi 10.1039/d5ob01996f
_journal_volume 24
_journal_year 2026
_chemical_formula_moiety 'C8 H8 B N O5'
_chemical_formula_sum 'C8 H8 B N O5'
_chemical_formula_weight 208.96
_space_group_crystal_system triclinic
_space_group_IT_number 2
_space_group_name_Hall '-P 1'
_space_group_name_H-M_alt 'P -1'
_atom_sites_solution_hydrogens geom
_atom_sites_solution_primary dual
_audit_creation_date 2024-12-30
_audit_creation_method
;
Olex2 1.5
(compiled 2024.02.16 svn.r378c4104 for OlexSys, GUI svn.r6928)
;
_audit_update_record
;
2025-09-02 deposited with the CCDC.	2026-01-26 downloaded from the CCDC.
;
_cell_angle_alpha 106.2940(10)
_cell_angle_beta 90.1950(10)
_cell_angle_gamma 97.3360(10)
_cell_formula_units_Z 4
_cell_length_a 6.82670(10)
_cell_length_b 11.0677(2)
_cell_length_c 13.3937(2)
_cell_measurement_reflns_used 9612
_cell_measurement_temperature 273.15
_cell_measurement_theta_max 68.28
_cell_measurement_theta_min 4.20
_cell_volume 962.56(3)
_computing_cell_refinement 'SAINT V8.40B (?, 2016)'
_computing_data_reduction 'SAINT V8.40B (?, 2016)'
_computing_molecular_graphics 'Olex2 1.5 (Dolomanov et al., 2009)'
_computing_publication_material 'Olex2 1.5 (Dolomanov et al., 2009)'
_computing_structure_refinement 'SHELXL 2019/2 (Sheldrick, 2015)'
_computing_structure_solution 'SHELXT 2018/2 (Sheldrick, 2018)'
_diffrn_ambient_temperature 273.15
_diffrn_measured_fraction_theta_full 0.969
_diffrn_measured_fraction_theta_max 0.967
_diffrn_measurement_device_type 'Bruker APEX-II CCD'
_diffrn_measurement_method '\f and \w scans'
_diffrn_radiation_type CuK\a
_diffrn_radiation_wavelength 1.54178
_diffrn_reflns_av_R_equivalents 0.0363
_diffrn_reflns_av_unetI/netI 0.0365
_diffrn_reflns_Laue_measured_fraction_full 0.969
_diffrn_reflns_Laue_measured_fraction_max 0.967
_diffrn_reflns_limit_h_max 8
_diffrn_reflns_limit_h_min -7
_diffrn_reflns_limit_k_max 13
_diffrn_reflns_limit_k_min -13
_diffrn_reflns_limit_l_max 16
_diffrn_reflns_limit_l_min -16
_diffrn_reflns_number 14117
_diffrn_reflns_point_group_measured_fraction_full 0.969
_diffrn_reflns_point_group_measured_fraction_max 0.967
_diffrn_reflns_theta_full 67.679
_diffrn_reflns_theta_max 68.434
_diffrn_reflns_theta_min 4.199
_diffrn_source_current 1.1
_diffrn_source_power 0.05500000000000001
_diffrn_source_voltage 50.0
_diffrn_standards_number 0
_exptl_absorpt_coefficient_mu 1.022
_exptl_absorpt_correction_T_max 0.7531
_exptl_absorpt_correction_T_min 0.4022
_exptl_absorpt_correction_type multi-scan
_exptl_absorpt_process_details
;
SADABS-2016/2 (Bruker,2016/2) was used for absorption correction.
wR2(int) was 0.1276 before and 0.0602 after correction.
The Ratio of minimum to maximum transmission is 0.5341.
The \l/2 correction factor is Not present.
;
_exptl_crystal_density_diffrn 1.442
_exptl_crystal_description block
_exptl_crystal_F_000 432
_exptl_crystal_size_max 0.2
_exptl_crystal_size_mid 0.15
_exptl_crystal_size_min 0.1
_refine_diff_density_max 0.309
_refine_diff_density_min -0.276
_refine_diff_density_rms 0.041
_refine_ls_extinction_method none
_refine_ls_goodness_of_fit_ref 1.035
_refine_ls_hydrogen_treatment constr
_refine_ls_matrix_type full
_refine_ls_number_parameters 273
_refine_ls_number_reflns 3419
_refine_ls_number_restraints 0
_refine_ls_restrained_S_all 1.035
_refine_ls_R_factor_all 0.0570
_refine_ls_R_factor_gt 0.0548
_refine_ls_shift/su_max 0.000
_refine_ls_shift/su_mean 0.000
_refine_ls_structure_factor_coef Fsqd
_refine_ls_weighting_details 'w=1/[\s^2^(Fo^2^)+(0.0707P)^2^+0.4817P] where P=(Fo^2^+2Fc^2^)/3'
_refine_ls_weighting_scheme calc
_refine_ls_wR_factor_gt 0.1461
_refine_ls_wR_factor_ref 0.1480
_reflns_Friedel_coverage 0.000
_reflns_number_gt 3187
_reflns_number_total 3419
_reflns_threshold_expression 'I > 2\s(I)'
_cod_data_source_file d5ob01996f2.cif
_cod_data_source_block a
_cod_database_code 7160991
_shelx_shelxl_version_number 2019/2
_shelx_space_group_comment
;
The symmetry employed for this shelxl refinement is uniquely defined
by the following loop, which should always be used as a source of
symmetry information in preference to the above space-group names.
They are only intended as comments.
;
_shelx_estimated_absorpt_t_max 0.905
_shelx_estimated_absorpt_t_min 0.822
_olex2_refinement_description
;
1. Fixed Uiso
 At 1.2 times of:
  All C(H) groups, All C(H,H) groups
 At 1.5 times of:
  All C(H,H,H) groups
2.a Secondary CH2 refined with riding coordinates:
 C7(H7A,H7B), C4(H4A,H4B), C13(H13A,H13B), C15(H15A,H15B)
2.b Aromatic/amide H refined with riding coordinates:
 C9(H9), C1(H1)
2.c Idealised Me refined as rotating group:
 C14(H14A,H14B,H14C), C6(H6A,H6B,H6C)
;
_olex2_submission_special_instructions 'No special instructions were received'

loop_
_space_group_symop_operation_xyz
'x, y, z'
'-x, -y, -z'

loop_
_atom_site_label
_atom_site_type_symbol
_atom_site_fract_x
_atom_site_fract_y
_atom_site_fract_z
_atom_site_U_iso_or_equiv
_atom_site_adp_type
_atom_site_occupancy
_atom_site_site_symmetry_order
_atom_site_calc_flag
_atom_site_refinement_flags_posn
_atom_site_refinement_flags_adp
_atom_site_refinement_flags_occupancy
_atom_site_disorder_assembly
_atom_site_disorder_group
O4 O 0.16826(19) 0.84780(13) 0.63327(10) 0.0470(4) Uani 1 1 d . . . . .
O3 O 0.3343(2) 0.68140(12) 0.66718(12) 0.0530(4) Uani 1 1 d . . . . .
O8 O 0.57967(19) 0.69427(14) 0.30173(10) 0.0477(4) Uani 1 1 d . . . . .
O9 O 0.8339(2) 0.77241(14) 0.20434(11) 0.0519(4) Uani 1 1 d . . . . .
O7 O 0.4858(2) 0.73793(15) 0.46504(12) 0.0590(4) Uani 1 1 d . . . . .
O5 O 0.2172(3) 0.99336(15) 0.54635(12) 0.0598(4) Uani 1 1 d . . . . .
N2 N 0.9172(2) 0.66072(13) 0.32769(12) 0.0373(4) Uani 1 1 d . . . . .
N1 N 0.4751(2) 0.90246(13) 0.73861(11) 0.0356(3) Uani 1 1 d . . . . .
O10 O 1.0808(3) 0.93153(14) 0.24096(14) 0.0671(5) Uani 1 1 d . . . . .
O2 O 0.6119(3) 0.59295(15) 0.63654(15) 0.0737(5) Uani 1 1 d . . . . .
C8 C 0.2733(3) 0.94244(17) 0.60703(14) 0.0419(4) Uani 1 1 d . . . . .
C5 C 0.5298(3) 0.68459(18) 0.66858(16) 0.0473(5) Uani 1 1 d . . . . .
C12 C 0.9959(3) 0.83750(17) 0.25691(15) 0.0455(5) Uani 1 1 d . . . . .
C16 C 0.6050(3) 0.70411(17) 0.40138(15) 0.0423(4) Uani 1 1 d . . . . .
C7 C 0.4720(3) 0.97764(19) 0.66230(17) 0.0478(5) Uani 1 1 d . . . . .
H7A H 0.575164 0.958129 0.612963 0.057 Uiso 1 1 calc R U . . .
H7B H 0.493863 1.067823 0.698010 0.057 Uiso 1 1 calc R U . . .
C3 C 0.1384(3) 0.8053(2) 0.80817(17) 0.0513(5) Uani 1 1 d . . . . .
O1 O -0.2518(3) 0.8163(3) 0.96880(18) 0.1173(10) Uani 1 1 d . . . . .
C4 C 0.6296(3) 0.81628(19) 0.71845(17) 0.0501(5) Uani 1 1 d . . . . .
H4A H 0.697220 0.820000 0.783270 0.060 Uiso 1 1 calc R U . . .
H4B H 0.726213 0.841588 0.672706 0.060 Uiso 1 1 calc R U . . .
C11 C 0.7125(3) 0.5405(2) 0.14607(17) 0.0543(5) Uani 1 1 d . . . . .
C14 C 1.0322(4) 0.5507(2) 0.3009(2) 0.0601(6) Uani 1 1 d . . . . .
H14A H 1.105085 0.551209 0.239860 0.090 Uiso 1 1 calc R U . . .
H14B H 0.943025 0.472990 0.287789 0.090 Uiso 1 1 calc R U . . .
H14C H 1.122285 0.557129 0.357932 0.090 Uiso 1 1 calc R U . . .
C13 C 1.0521(3) 0.78104(19) 0.33950(19) 0.0561(6) Uani 1 1 d . . . . .
H13A H 1.040167 0.839454 0.407664 0.067 Uiso 1 1 calc R U . . .
H13B H 1.188035 0.764012 0.332676 0.067 Uiso 1 1 calc R U . . .
C2 C 0.0398(4) 0.8049(3) 0.88196(19) 0.0653(7) Uani 1 1 d . . . . .
C6 C 0.4936(4) 0.9895(2) 0.84707(16) 0.0634(6) Uani 1 1 d . . . . .
H6A H 0.615359 1.046003 0.856064 0.095 Uiso 1 1 calc R U . . .
H6B H 0.492630 0.940268 0.895833 0.095 Uiso 1 1 calc R U . . .
H6C H 0.384597 1.037944 0.858942 0.095 Uiso 1 1 calc R U . . .
O6 O 0.7582(4) 0.3151(3) -0.08881(19) 0.1190(10) Uani 1 1 d . . . . .
B1 B 0.2674(3) 0.8045(2) 0.71101(17) 0.0411(5) Uani 1 1 d . . . . .
C15 C 0.7974(4) 0.6604(3) 0.42089(17) 0.0619(6) Uani 1 1 d . . . . .
H15A H 0.865549 0.717525 0.483323 0.074 Uiso 1 1 calc R U . . .
H15B H 0.774445 0.575676 0.429512 0.074 Uiso 1 1 calc R U . . .
B2 B 0.7520(3) 0.66440(19) 0.24032(16) 0.0398(5) Uani 1 1 d . . . . .
C10 C 0.6876(4) 0.4517(2) 0.06928(18) 0.0615(6) Uani 1 1 d . . . . .
C9 C 0.6513(5) 0.3465(3) -0.0240(2) 0.0750(8) Uani 1 1 d . . . . .
H9 H 0.526829 0.298851 -0.032200 0.090 Uiso 1 1 calc R U . . .
C1 C -0.0849(5) 0.8095(5) 0.9688(3) 0.1201(17) Uani 1 1 d . . . . .
H1 H -0.025528 0.806643 1.030574 0.144 Uiso 1 1 calc R U . . .

loop_
_atom_site_aniso_label
_atom_site_aniso_U_11
_atom_site_aniso_U_22
_atom_site_aniso_U_33
_atom_site_aniso_U_23
_atom_site_aniso_U_13
_atom_site_aniso_U_12
O4 0.0401(7) 0.0526(8) 0.0440(7) 0.0082(6) -0.0017(5) 0.0023(6)
O3 0.0511(8) 0.0342(7) 0.0692(9) 0.0081(6) 0.0166(7) 0.0032(6)
O8 0.0383(7) 0.0571(8) 0.0465(7) 0.0106(6) 0.0005(6) 0.0116(6)
O9 0.0611(9) 0.0513(8) 0.0453(7) 0.0190(6) -0.0008(6) 0.0034(7)
O7 0.0560(9) 0.0621(9) 0.0598(9) 0.0140(7) 0.0219(7) 0.0181(7)
O5 0.0704(10) 0.0608(9) 0.0524(8) 0.0181(7) -0.0093(7) 0.0195(8)
N2 0.0359(8) 0.0328(7) 0.0423(8) 0.0080(6) 0.0027(6) 0.0070(6)
N1 0.0382(8) 0.0344(7) 0.0325(7) 0.0051(6) 0.0029(6) 0.0083(6)
O10 0.0797(12) 0.0435(8) 0.0774(11) 0.0199(8) 0.0230(9) -0.0009(8)
O2 0.0812(12) 0.0477(9) 0.0960(13) 0.0162(9) 0.0138(10) 0.0323(8)
C8 0.0471(10) 0.0385(9) 0.0380(9) 0.0043(7) 0.0011(8) 0.0131(8)
C5 0.0530(12) 0.0402(10) 0.0534(11) 0.0166(8) 0.0118(9) 0.0154(8)
C12 0.0496(11) 0.0352(9) 0.0483(10) 0.0055(8) 0.0148(9) 0.0075(8)
C16 0.0414(10) 0.0383(9) 0.0459(10) 0.0096(8) 0.0066(8) 0.0063(7)
C7 0.0487(11) 0.0425(10) 0.0553(11) 0.0208(9) -0.0036(9) 0.0020(8)
C3 0.0431(11) 0.0590(12) 0.0544(12) 0.0182(9) 0.0107(9) 0.0117(9)
O1 0.0731(15) 0.225(3) 0.0863(15) 0.0796(18) 0.0377(11) 0.0588(17)
C4 0.0411(10) 0.0475(11) 0.0607(12) 0.0097(9) -0.0023(9) 0.0147(8)
C11 0.0566(13) 0.0506(12) 0.0483(11) 0.0022(9) -0.0033(9) 0.0067(9)
C14 0.0534(13) 0.0389(11) 0.0890(17) 0.0151(11) 0.0013(11) 0.0171(9)
C13 0.0513(12) 0.0360(10) 0.0763(14) 0.0130(9) -0.0176(11) -0.0043(8)
C2 0.0486(12) 0.1018(19) 0.0572(13) 0.0361(13) 0.0139(10) 0.0226(12)
C6 0.0701(15) 0.0629(14) 0.0398(11) -0.0079(10) 0.0069(10) -0.0042(11)
O6 0.114(2) 0.125(2) 0.0857(15) -0.0309(14) 0.0196(14) 0.0322(16)
B1 0.0381(11) 0.0387(10) 0.0440(11) 0.0077(8) 0.0081(8) 0.0050(8)
C15 0.0534(13) 0.0936(18) 0.0463(11) 0.0258(11) 0.0083(9) 0.0241(12)
B2 0.0408(11) 0.0380(10) 0.0378(10) 0.0057(8) -0.0007(8) 0.0061(8)
C10 0.0665(14) 0.0558(13) 0.0523(12) -0.0019(10) -0.0029(10) 0.0111(11)
C9 0.0808(18) 0.0657(15) 0.0613(15) -0.0103(12) 0.0018(13) 0.0106(13)
C1 0.073(2) 0.256(5) 0.0739(19) 0.094(3) 0.0312(16) 0.071(3)

loop_
_atom_type_symbol
_atom_type_description
_atom_type_scat_dispersion_real
_atom_type_scat_dispersion_imag
_atom_type_scat_source
C C 0.0181 0.0091 'International Tables Vol C Tables 4.2.6.8 and 6.1.1.4'
H H 0.0000 0.0000 'International Tables Vol C Tables 4.2.6.8 and 6.1.1.4'
B B 0.0090 0.0039 'International Tables Vol C Tables 4.2.6.8 and 6.1.1.4'
N N 0.0311 0.0180 'International Tables Vol C Tables 4.2.6.8 and 6.1.1.4'
O O 0.0492 0.0322 'International Tables Vol C Tables 4.2.6.8 and 6.1.1.4'

loop_
_geom_angle_atom_site_label_1
_geom_angle_atom_site_label_2
_geom_angle_atom_site_label_3
_geom_angle
_geom_angle_site_symmetry_1
_geom_angle_site_symmetry_3
_geom_angle_publ_flag
C8 O4 B1 113.94(15) . . ?
C5 O3 B1 114.24(15) . . ?
C16 O8 B2 114.47(15) . . ?
C12 O9 B2 113.93(15) . . ?
C14 N2 C15 110.73(17) . . ?
C14 N2 B2 116.49(15) . . ?
C13 N2 C14 109.95(16) . . ?
C13 N2 C15 113.59(18) . . ?
C13 N2 B2 102.89(14) . . ?
C15 N2 B2 102.96(15) . . ?
C7 N1 C6 109.94(16) . . ?
C7 N1 B1 103.61(14) . . ?
C4 N1 C7 112.88(15) . . ?
C4 N1 C6 112.07(17) . . ?
C4 N1 B1 103.48(14) . . ?
C6 N1 B1 114.51(15) . . ?
O4 C8 C7 111.47(16) . . ?
O5 C8 O4 124.44(19) . . ?
O5 C8 C7 124.09(19) . . ?
O3 C5 C4 110.76(16) . . ?
O2 C5 O3 123.9(2) . . ?
O2 C5 C4 125.3(2) . . ?
O9 C12 C13 110.92(16) . . ?
O10 C12 O9 123.7(2) . . ?
O10 C12 C13 125.4(2) . . ?
O8 C16 C15 110.18(16) . . ?
O7 C16 O8 123.83(19) . . ?
O7 C16 C15 125.91(19) . . ?
N1 C7 C8 107.23(16) . . ?
N1 C7 H7A 110.3 . . ?
N1 C7 H7B 110.3 . . ?
C8 C7 H7A 110.3 . . ?
C8 C7 H7B 110.3 . . ?
H7A C7 H7B 108.5 . . ?
C2 C3 B1 179.5(3) . . ?
N1 C4 C5 107.77(16) . . ?
N1 C4 H4A 110.2 . . ?
N1 C4 H4B 110.2 . . ?
C5 C4 H4A 110.2 . . ?
C5 C4 H4B 110.2 . . ?
H4A C4 H4B 108.5 . . ?
C10 C11 B2 174.9(3) . . ?
N2 C14 H14A 109.5 . . ?
N2 C14 H14B 109.5 . . ?
N2 C14 H14C 109.5 . . ?
H14A C14 H14B 109.5 . . ?
H14A C14 H14C 109.5 . . ?
H14B C14 H14C 109.5 . . ?
N2 C13 H13A 110.1 . . ?
N2 C13 H13B 110.1 . . ?
C12 C13 N2 108.06(16) . . ?
C12 C13 H13A 110.1 . . ?
C12 C13 H13B 110.1 . . ?
H13A C13 H13B 108.4 . . ?
C3 C2 C1 176.7(3) . . ?
N1 C6 H6A 109.5 . . ?
N1 C6 H6B 109.5 . . ?
N1 C6 H6C 109.5 . . ?
H6A C6 H6B 109.5 . . ?
H6A C6 H6C 109.5 . . ?
H6B C6 H6C 109.5 . . ?
O4 B1 N1 103.16(14) . . ?
O4 B1 C3 112.35(16) . . ?
O3 B1 O4 112.55(16) . . ?
O3 B1 N1 103.08(14) . . ?
O3 B1 C3 111.38(17) . . ?
C3 B1 N1 113.73(16) . . ?
N2 C15 C16 106.33(17) . . ?
N2 C15 H15A 110.5 . . ?
N2 C15 H15B 110.5 . . ?
C16 C15 H15A 110.5 . . ?
C16 C15 H15B 110.5 . . ?
H15A C15 H15B 108.7 . . ?
O8 B2 O9 110.30(16) . . ?
O8 B2 N2 102.84(14) . . ?
O8 B2 C11 114.18(17) . . ?
O9 B2 N2 103.32(15) . . ?
O9 B2 C11 110.46(17) . . ?
C11 B2 N2 115.01(16) . . ?
C11 C10 C9 177.9(3) . . ?
O6 C9 C10 127.4(3) . . ?
O6 C9 H9 116.3 . . ?
C10 C9 H9 116.3 . . ?
O1 C1 C2 125.8(3) . . ?
O1 C1 H1 117.1 . . ?
C2 C1 H1 117.1 . . ?

loop_
_geom_bond_atom_site_label_1
_geom_bond_atom_site_label_2
_geom_bond_distance
_geom_bond_site_symmetry_2
_geom_bond_publ_flag
O4 C8 1.323(2) . ?
O4 B1 1.459(3) . ?
O3 C5 1.330(3) . ?
O3 B1 1.457(2) . ?
O8 C16 1.317(2) . ?
O8 B2 1.457(3) . ?
O9 C12 1.321(3) . ?
O9 B2 1.459(3) . ?
O7 C16 1.197(2) . ?
O5 C8 1.198(2) . ?
N2 C14 1.493(2) . ?
N2 C13 1.488(2) . ?
N2 C15 1.495(3) . ?
N2 B2 1.635(3) . ?
N1 C7 1.490(2) . ?
N1 C4 1.486(2) . ?
N1 C6 1.495(2) . ?
N1 B1 1.643(3) . ?
O10 C12 1.198(2) . ?
O2 C5 1.196(2) . ?
C8 C7 1.495(3) . ?
C5 C4 1.494(3) . ?
C12 C13 1.486(3) . ?
C16 C15 1.502(3) . ?
C7 H7A 0.9700 . ?
C7 H7B 0.9700 . ?
C3 C2 1.198(3) . ?
C3 B1 1.573(3) . ?
O1 C1 1.151(4) . ?
C4 H4A 0.9700 . ?
C4 H4B 0.9700 . ?
C11 B2 1.574(3) . ?
C11 C10 1.201(3) . ?
C14 H14A 0.9600 . ?
C14 H14B 0.9600 . ?
C14 H14C 0.9600 . ?
C13 H13A 0.9700 . ?
C13 H13B 0.9700 . ?
C2 C1 1.437(4) . ?
C6 H6A 0.9600 . ?
C6 H6B 0.9600 . ?
C6 H6C 0.9600 . ?
O6 C9 1.143(3) . ?
C15 H15A 0.9700 . ?
C15 H15B 0.9700 . ?
C10 C9 1.444(3) . ?
C9 H9 0.9300 . ?
C1 H1 0.9300 . ?

loop_
_geom_torsion_atom_site_label_1
_geom_torsion_atom_site_label_2
_geom_torsion_atom_site_label_3
_geom_torsion_atom_site_label_4
_geom_torsion
_geom_torsion_site_symmetry_1
_geom_torsion_site_symmetry_2
_geom_torsion_site_symmetry_3
_geom_torsion_site_symmetry_4
_geom_torsion_publ_flag
O4 C8 C7 N1 -6.4(2) . . . . ?
O3 C5 C4 N1 -6.6(2) . . . . ?
O8 C16 C15 N2 17.4(3) . . . . ?
O9 C12 C13 N2 6.0(2) . . . . ?
O7 C16 C15 N2 -165.66(19) . . . . ?
O5 C8 C7 N1 173.86(17) . . . . ?
O10 C12 C13 N2 -176.10(19) . . . . ?
O2 C5 C4 N1 175.4(2) . . . . ?
C8 O4 B1 O3 -107.53(18) . . . . ?
C8 O4 B1 N1 2.87(19) . . . . ?
C8 O4 B1 C3 125.77(17) . . . . ?
C5 O3 B1 O4 114.06(19) . . . . ?
C5 O3 B1 N1 3.6(2) . . . . ?
C5 O3 B1 C3 -118.73(19) . . . . ?
C12 O9 B2 O8 103.43(18) . . . . ?
C12 O9 B2 N2 -5.9(2) . . . . ?
C12 O9 B2 C11 -129.41(18) . . . . ?
C16 O8 B2 O9 -111.81(18) . . . . ?
C16 O8 B2 N2 -2.2(2) . . . . ?
C16 O8 B2 C11 123.12(18) . . . . ?
C7 N1 C4 C5 -103.26(19) . . . . ?
C7 N1 B1 O4 -6.41(17) . . . . ?
C7 N1 B1 O3 110.88(16) . . . . ?
C7 N1 B1 C3 -128.38(18) . . . . ?
C4 N1 C7 C8 118.80(17) . . . . ?
C4 N1 B1 O4 -124.41(15) . . . . ?
C4 N1 B1 O3 -7.11(19) . . . . ?
C4 N1 B1 C3 113.62(18) . . . . ?
C14 N2 C13 C12 115.9(2) . . . . ?
C14 N2 C15 C16 -142.48(19) . . . . ?
C14 N2 B2 O8 133.66(17) . . . . ?
C14 N2 B2 O9 -111.53(18) . . . . ?
C14 N2 B2 C11 8.9(2) . . . . ?
C13 N2 C15 C16 93.2(2) . . . . ?
C13 N2 B2 O8 -106.00(17) . . . . ?
C13 N2 B2 O9 8.81(18) . . . . ?
C13 N2 B2 C11 129.26(19) . . . . ?
C6 N1 C7 C8 -115.27(18) . . . . ?
C6 N1 C4 C5 131.96(18) . . . . ?
C6 N1 B1 O4 113.32(18) . . . . ?
C6 N1 B1 O3 -129.38(18) . . . . ?
C6 N1 B1 C3 -8.7(2) . . . . ?
B1 O4 C8 O5 -178.34(18) . . . . ?
B1 O4 C8 C7 2.0(2) . . . . ?
B1 O3 C5 O2 179.6(2) . . . . ?
B1 O3 C5 C4 1.5(2) . . . . ?
B1 N1 C7 C8 7.54(19) . . . . ?
B1 N1 C4 C5 8.1(2) . . . . ?
C15 N2 C13 C12 -119.38(19) . . . . ?
C15 N2 B2 O8 12.29(19) . . . . ?
C15 N2 B2 O9 127.10(17) . . . . ?
C15 N2 B2 C11 -112.4(2) . . . . ?
B2 O8 C16 O7 173.82(19) . . . . ?
B2 O8 C16 C15 -9.2(2) . . . . ?
B2 O9 C12 O10 -177.57(18) . . . . ?
B2 O9 C12 C13 0.4(2) . . . . ?
B2 N2 C13 C12 -8.8(2) . . . . ?
B2 N2 C15 C16 -17.3(2) . . . . ?
